data_7200452
loop_
_publ_author_name
'Aliev, Abil E.'
'Mo\"ise, Jo\"elle'
'Motherwell, William B.'
'Ni\<c, Miloslav'
'Courtier-Murias, Denis'
'Tocher, Derek A.'

_publ_section_title
;
 Probing weak non-covalent interactions in solution and solid states
 with designed molecules
;
_journal_issue 1
_journal_name_full 'Physical Chemistry Chemical Physics'
_journal_page_first 97
_journal_page_last 100
_journal_paper_doi 10.1039/b815906h
_journal_volume 11
_journal_year 2009
_chemical_formula_sum 'C18 H16 N2'
_chemical_formula_weight 260.33
_chemical_name_systematic
;
?
;
_space_group_IT_number 14
_symmetry_space_group_name_Hall '-P 2ybc'
_symmetry_space_group_name_H-M 'P 1 21/c 1'
_atom_sites_solution_hydrogens geom
_atom_sites_solution_primary direct
_atom_sites_solution_secondary difmap
_audit_creation_method SHELXL-97
_cell_angle_alpha 90.00
_cell_angle_beta 100.271(2)
_cell_angle_gamma 90.00
_cell_formula_units_Z 4
_cell_length_a 13.8169(18)
_cell_length_b 11.8799(15)
_cell_length_c 8.5789(11)
_cell_measurement_temperature 293(2)
_cell_volume 1385.6(3)
_computing_structure_refinement 'SHELXL-97 (Sheldrick, 1997)'
_computing_structure_solution 'SHELXS-97 (Sheldrick, 1990)'
_diffrn_ambient_temperature 293(2)
_diffrn_measured_fraction_theta_full 1.000
_diffrn_measured_fraction_theta_max 0.959
_diffrn_radiation_monochromator graphite
_diffrn_radiation_source 'fine-focus sealed tube'
_diffrn_radiation_type MoK\a
_diffrn_radiation_wavelength 0.71073
_diffrn_reflns_av_R_equivalents 0.0325
_diffrn_reflns_av_sigmaI/netI 0.0341
_diffrn_reflns_limit_h_max 18
_diffrn_reflns_limit_h_min -17
_diffrn_reflns_limit_k_max 15
_diffrn_reflns_limit_k_min -15
_diffrn_reflns_limit_l_max 11
_diffrn_reflns_limit_l_min -11
_diffrn_reflns_number 12052
_diffrn_reflns_theta_full 26.00
_diffrn_reflns_theta_max 28.32
_diffrn_reflns_theta_min 1.50
_exptl_absorpt_coefficient_mu 0.074
_exptl_absorpt_correction_T_max 0.9934
_exptl_absorpt_correction_T_min 0.9753
_exptl_crystal_density_diffrn 1.248
_exptl_crystal_density_method 'not measured'
_exptl_crystal_F_000 552
_exptl_crystal_size_max 0.34
_exptl_crystal_size_mid 0.30
_exptl_crystal_size_min 0.09
_refine_diff_density_max 0.229
_refine_diff_density_min -0.165
_refine_diff_density_rms 0.033
_refine_ls_extinction_method none
_refine_ls_goodness_of_fit_ref 1.038
_refine_ls_hydrogen_treatment mixed
_refine_ls_matrix_type full
_refine_ls_number_parameters 189
_refine_ls_number_reflns 3318
_refine_ls_number_restraints 0
_refine_ls_restrained_S_all 1.038
_refine_ls_R_factor_all 0.0847
_refine_ls_R_factor_gt 0.0594
_refine_ls_shift/su_max 0.000
_refine_ls_shift/su_mean 0.000
_refine_ls_structure_factor_coef Fsqd
_refine_ls_weighting_details 'calc w=1/[\s^2^(Fo^2^)+(0.0685P)^2^+0.2468P] where P=(Fo^2^+2Fc^2^)/3'
_refine_ls_weighting_scheme calc
_refine_ls_wR_factor_gt 0.1391
_refine_ls_wR_factor_ref 0.1536
_reflns_number_gt 2412
_reflns_number_total 3318
_reflns_threshold_expression >2sigma(I)
_cod_data_source_file b815906h.txt
_cod_data_source_block str0215
_cod_database_code 7200452

loop_
_symmetry_equiv_pos_as_xyz
'x, y, z'
'-x, y+1/2, -z+1/2'
'-x, -y, -z'
'x, -y-1/2, z-1/2'

loop_
_atom_site_label
_atom_site_type_symbol
_atom_site_fract_x
_atom_site_fract_y
_atom_site_fract_z
_atom_site_U_iso_or_equiv
_atom_site_adp_type
_atom_site_occupancy
_atom_site_symmetry_multiplicity
_atom_site_calc_flag
_atom_site_refinement_flags
_atom_site_disorder_assembly
_atom_site_disorder_group
N1 N 0.31821(17) 0.3225(2) 0.5809(3) 0.0728(6) Uani 1 1 d . . .
H1N H 0.326(2) 0.253(3) 0.542(4) 0.114(12) Uiso 1 1 d . . .
H2N H 0.375(2) 0.344(2) 0.649(3) 0.087(9) Uiso 1 1 d . . .
N2 N 0.45773(12) 0.37057(15) 0.3058(2) 0.0629(5) Uani 1 1 d . . .
C1 C 0.30283(12) 0.59834(14) 0.2434(2) 0.0411(4) Uani 1 1 d . . .
C2 C 0.38276(14) 0.65311(16) 0.2014(2) 0.0494(5) Uani 1 1 d . . .
H2A H 0.4159 0.7080 0.2676 0.059 Uiso 1 1 calc R . .
C3 C 0.41334(16) 0.62624(18) 0.0611(2) 0.0585(5) Uani 1 1 d . . .
H3A H 0.4681 0.6616 0.0343 0.070 Uiso 1 1 calc R . .
C4 C 0.36305(16) 0.5477(2) -0.0382(2) 0.0621(6) Uani 1 1 d . . .
H4A H 0.3835 0.5305 -0.1330 0.075 Uiso 1 1 calc R . .
C5 C 0.28187(15) 0.49364(18) 0.0011(2) 0.0552(5) Uani 1 1 d . . .
H5A H 0.2475 0.4412 -0.0681 0.066 Uiso 1 1 calc R . .
C6 C 0.25163(12) 0.51748(15) 0.14342(19) 0.0425(4) Uani 1 1 d . . .
C7 C 0.26875(12) 0.61729(15) 0.3991(2) 0.0440(4) Uani 1 1 d . . .
H7A H 0.2957 0.6888 0.4445 0.053 Uiso 1 1 calc R . .
C8 C 0.15785(13) 0.62316(15) 0.3723(2) 0.0455(4) Uani 1 1 d . . .
C9 C 0.10652(16) 0.70077(17) 0.4470(3) 0.0608(5) Uani 1 1 d . . .
H9A H 0.1403 0.7557 0.5125 0.073 Uiso 1 1 calc R . .
C10 C 0.00491(17) 0.6961(2) 0.4237(3) 0.0709(6) Uani 1 1 d . . .
H10A H -0.0295 0.7479 0.4742 0.085 Uiso 1 1 calc R . .
C11 C -0.04540(16) 0.6161(2) 0.3269(3) 0.0702(7) Uani 1 1 d . . .
H11A H -0.1137 0.6135 0.3121 0.084 Uiso 1 1 calc R . .
C12 C 0.00530(14) 0.53908(19) 0.2513(3) 0.0610(5) Uani 1 1 d . . .
H12A H -0.0290 0.4850 0.1850 0.073 Uiso 1 1 calc R . .
C13 C 0.10726(13) 0.54221(15) 0.2738(2) 0.0459(4) Uani 1 1 d . . .
C14 C 0.16940(12) 0.45725(15) 0.2042(2) 0.0458(4) Uani 1 1 d . . .
H14A H 0.1280 0.4187 0.1155 0.055 Uiso 1 1 calc R . .
C15 C 0.21067(13) 0.36917(15) 0.3318(2) 0.0481(4) Uani 1 1 d . . .
H15A H 0.1601 0.3528 0.3938 0.058 Uiso 1 1 calc R . .
H15B H 0.2235 0.3002 0.2785 0.058 Uiso 1 1 calc R . .
C16 C 0.30533(13) 0.40244(16) 0.4467(2) 0.0466(4) Uani 1 1 d . . .
C17 C 0.30562(13) 0.52145(16) 0.5161(2) 0.0475(4) Uani 1 1 d . . .
H17A H 0.3723 0.5391 0.5672 0.057 Uiso 1 1 calc R . .
H17B H 0.2653 0.5208 0.5979 0.057 Uiso 1 1 calc R . .
C18 C 0.39068(13) 0.38916(15) 0.3624(2) 0.0476(4) Uani 1 1 d . . .

loop_
_atom_site_aniso_label
_atom_site_aniso_U_11
_atom_site_aniso_U_22
_atom_site_aniso_U_33
_atom_site_aniso_U_23
_atom_site_aniso_U_13
_atom_site_aniso_U_12
N1 0.0706(14) 0.0799(16) 0.0704(13) 0.0321(12) 0.0194(11) 0.0077(12)
N2 0.0478(10) 0.0673(12) 0.0760(12) 0.0017(9) 0.0172(9) 0.0092(8)
C1 0.0429(9) 0.0387(9) 0.0419(9) 0.0015(7) 0.0081(7) 0.0016(7)
C2 0.0502(10) 0.0449(10) 0.0553(11) 0.0042(8) 0.0153(9) -0.0039(8)
C3 0.0581(12) 0.0641(13) 0.0571(12) 0.0170(10) 0.0206(10) 0.0032(10)
C4 0.0670(13) 0.0839(15) 0.0393(10) 0.0103(10) 0.0198(9) 0.0154(12)
C5 0.0600(12) 0.0662(13) 0.0372(9) -0.0051(9) 0.0022(8) 0.0073(10)
C6 0.0420(9) 0.0467(10) 0.0374(9) -0.0011(7) 0.0031(7) 0.0048(8)
C7 0.0448(10) 0.0429(9) 0.0458(10) -0.0128(7) 0.0123(8) -0.0104(7)
C8 0.0476(10) 0.0424(10) 0.0490(10) -0.0011(8) 0.0153(8) 0.0005(8)
C9 0.0686(13) 0.0477(11) 0.0720(14) -0.0059(10) 0.0280(11) 0.0049(10)
C10 0.0679(14) 0.0637(14) 0.0897(16) 0.0081(13) 0.0371(13) 0.0227(12)
C11 0.0449(11) 0.0818(16) 0.0856(17) 0.0163(13) 0.0165(11) 0.0174(11)
C12 0.0407(10) 0.0719(14) 0.0682(13) 0.0025(11) 0.0038(9) 0.0029(9)
C13 0.0400(9) 0.0476(10) 0.0493(10) 0.0007(8) 0.0061(8) 0.0023(8)
C14 0.0388(9) 0.0494(10) 0.0464(10) -0.0130(8) 0.0002(7) -0.0054(8)
C15 0.0430(10) 0.0409(9) 0.0625(11) -0.0043(8) 0.0151(8) -0.0071(8)
C16 0.0415(9) 0.0539(11) 0.0458(10) 0.0103(8) 0.0117(8) 0.0011(8)
C17 0.0418(9) 0.0665(12) 0.0340(8) -0.0059(8) 0.0066(7) -0.0066(8)
C18 0.0406(10) 0.0475(10) 0.0540(11) 0.0064(8) 0.0068(8) 0.0020(8)

loop_
_atom_type_symbol
_atom_type_description
_atom_type_scat_dispersion_real
_atom_type_scat_dispersion_imag
_atom_type_scat_source
C C 0.0033 0.0016 'International Tables Vol C Tables 4.2.6.8 and 6.1.1.4'
H H 0.0000 0.0000 'International Tables Vol C Tables 4.2.6.8 and 6.1.1.4'
N N 0.0061 0.0033 'International Tables Vol C Tables 4.2.6.8 and 6.1.1.4'

loop_
_geom_angle_atom_site_label_1
_geom_angle_atom_site_label_2
_geom_angle_atom_site_label_3
_geom_angle
_geom_angle_site_symmetry_1
_geom_angle_site_symmetry_3
_geom_angle_publ_flag
C2 C1 C6 120.31(16) . . ?
C2 C1 C7 123.33(16) . . ?
C6 C1 C7 116.31(15) . . ?
C3 C2 C1 120.02(19) . . ?
C4 C3 C2 120.00(19) . . ?
C3 C4 C5 120.59(18) . . ?
C4 C5 C6 120.19(19) . . ?
C5 C6 C1 118.86(17) . . ?
C5 C6 C14 124.70(17) . . ?
C1 C6 C14 116.36(14) . . ?
C8 C7 C1 109.87(14) . . ?
C8 C7 C17 109.98(14) . . ?
C1 C7 C17 110.28(14) . . ?
C13 C8 C9 119.96(18) . . ?
C13 C8 C7 116.69(15) . . ?
C9 C8 C7 123.26(17) . . ?
C10 C9 C8 119.7(2) . . ?
C11 C10 C9 120.6(2) . . ?
C10 C11 C12 120.0(2) . . ?
C11 C12 C13 120.2(2) . . ?
C8 C13 C12 119.56(18) . . ?
C8 C13 C14 116.32(15) . . ?
C12 C13 C14 124.03(17) . . ?
C6 C14 C13 109.52(15) . . ?
C6 C14 C15 111.05(14) . . ?
C13 C14 C15 109.54(15) . . ?
C16 C15 C14 116.25(14) . . ?
N1 C16 C18 108.22(15) . . ?
N1 C16 C17 107.36(17) . . ?
C18 C16 C17 109.69(15) . . ?
N1 C16 C15 107.68(16) . . ?
C18 C16 C15 108.36(15) . . ?
C17 C16 C15 115.31(15) . . ?
C16 C17 C7 116.74(14) . . ?
N2 C18 C16 173.91(19) . . ?

loop_
_geom_bond_atom_site_label_1
_geom_bond_atom_site_label_2
_geom_bond_distance
_geom_bond_site_symmetry_2
_geom_bond_publ_flag
N1 C16 1.478(2) . ?
N2 C18 1.141(2) . ?
C1 C2 1.384(2) . ?
C1 C6 1.394(2) . ?
C1 C7 1.510(2) . ?
C2 C3 1.382(3) . ?
C3 C4 1.366(3) . ?
C4 C5 1.385(3) . ?
C5 C6 1.388(2) . ?
C6 C14 1.512(3) . ?
C7 C8 1.510(2) . ?
C7 C17 1.543(3) . ?
C8 C13 1.384(3) . ?
C8 C9 1.388(3) . ?
C9 C10 1.383(3) . ?
C10 C11 1.367(3) . ?
C11 C12 1.383(3) . ?
C12 C13 1.388(3) . ?
C13 C14 1.515(2) . ?
C14 C15 1.548(3) . ?
C15 C16 1.542(3) . ?
C16 C18 1.498(3) . ?
C16 C17 1.534(3) . ?

loop_
_geom_torsion_atom_site_label_1
_geom_torsion_atom_site_label_2
_geom_torsion_atom_site_label_3
_geom_torsion_atom_site_label_4
_geom_torsion
_geom_torsion_site_symmetry_1
_geom_torsion_site_symmetry_2
_geom_torsion_site_symmetry_3
_geom_torsion_site_symmetry_4
_geom_torsion_publ_flag
C6 C1 C2 C3 -1.2(3) . . . . ?
C7 C1 C2 C3 175.95(17) . . . . ?
C1 C2 C3 C4 1.7(3) . . . . ?
C2 C3 C4 C5 -0.6(3) . . . . ?
C3 C4 C5 C6 -1.0(3) . . . . ?
C4 C5 C6 C1 1.5(3) . . . . ?
C4 C5 C6 C14 -174.95(18) . . . . ?
C2 C1 C6 C5 -0.4(3) . . . . ?
C7 C1 C6 C5 -177.77(16) . . . . ?
C2 C1 C6 C14 176.35(16) . . . . ?
C7 C1 C6 C14 -1.0(2) . . . . ?
C2 C1 C7 C8 138.35(17) . . . . ?
C6 C1 C7 C8 -44.4(2) . . . . ?
C2 C1 C7 C17 -100.27(19) . . . . ?
C6 C1 C7 C17 76.99(18) . . . . ?
C1 C7 C8 C13 45.1(2) . . . . ?
C17 C7 C8 C13 -76.43(19) . . . . ?
C1 C7 C8 C9 -138.26(18) . . . . ?
C17 C7 C8 C9 100.2(2) . . . . ?
C13 C8 C9 C10 0.5(3) . . . . ?
C7 C8 C9 C10 -175.95(19) . . . . ?
C8 C9 C10 C11 -0.3(3) . . . . ?
C9 C10 C11 C12 -0.1(3) . . . . ?
C10 C11 C12 C13 0.4(3) . . . . ?
C9 C8 C13 C12 -0.3(3) . . . . ?
C7 C8 C13 C12 176.44(17) . . . . ?
C9 C8 C13 C14 -176.87(17) . . . . ?
C7 C8 C13 C14 -0.2(2) . . . . ?
C11 C12 C13 C8 -0.2(3) . . . . ?
C11 C12 C13 C14 176.12(19) . . . . ?
C5 C6 C14 C13 -137.68(18) . . . . ?
C1 C6 C14 C13 45.8(2) . . . . ?
C5 C6 C14 C15 101.2(2) . . . . ?
C1 C6 C14 C15 -75.35(19) . . . . ?
C8 C13 C14 C6 -45.2(2) . . . . ?
C12 C13 C14 C6 138.39(19) . . . . ?
C8 C13 C14 C15 76.83(19) . . . . ?
C12 C13 C14 C15 -99.6(2) . . . . ?
C6 C14 C15 C16 37.6(2) . . . . ?
C13 C14 C15 C16 -83.53(18) . . . . ?
C14 C15 C16 N1 165.88(16) . . . . ?
C14 C15 C16 C18 -77.28(19) . . . . ?
C14 C15 C16 C17 46.1(2) . . . . ?
N1 C16 C17 C7 -165.77(15) . . . . ?
C18 C16 C17 C7 76.85(19) . . . . ?
C15 C16 C17 C7 -45.8(2) . . . . ?
C8 C7 C17 C16 82.97(18) . . . . ?
C1 C7 C17 C16 -38.3(2) . . . . ?
N1 C16 C18 N2 12(2) . . . . ?
C17 C16 C18 N2 128.5(19) . . . . ?
C15 C16 C18 N2 -104.9(19) . . . . ?
